data_1507495
loop_
_publ_author_name
'Nishinaga, Tohru'
'Inoue, Ryota'
'Matsuura, Akira'
'Komatsu, Koichi'

_publ_section_title
;
 Radical Cation and Dication of Fluorene Fully Annelated with
 Bicyclo[2.2.2]octene Units:&#x2009; Importance of the Quinoidal Resonance
 Structure in the Cationic Fluorene
;
_journal_issue 23
_journal_name_full 'Organic Letters'
_journal_page_first 4117
_journal_paper_doi 10.1021/ol026841n
_journal_volume 4
_journal_year 2002
_chemical_formula_sum 'C37 H42'
_chemical_formula_weight 486.71
_chemical_name_common tetrakis(bicyclo[2.2.2]octeno)fluorene
_chemical_name_systematic
; 
 ? 
;
_space_group_IT_number 2
_symmetry_cell_setting triclinic
_symmetry_space_group_name_Hall '-P 1'
_symmetry_space_group_name_H-M 'P -1'
_atom_sites_solution_hydrogens geom
_atom_sites_solution_primary direct
_atom_sites_solution_secondary difmap
_audit_creation_method SHELXL-97
_cell_angle_alpha 90.042(3)
_cell_angle_beta 114.478(2)
_cell_angle_gamma 89.959(2)
_cell_formula_units_Z 4
_cell_length_a 10.3419(10)
_cell_length_b 22.206(2)
_cell_length_c 12.4509(16)
_cell_measurement_temperature 123(2)
_cell_volume 2602.4(5)
_computing_cell_refinement 'Bruker SMART'
_computing_data_collection 'Bruker SMART'
_computing_data_reduction 'Bruker SHELXTL'
_computing_molecular_graphics 'Bruker SMART'
_computing_publication_material 'Bruker SMART'
_computing_structure_refinement 'SHELXL-97 (Sheldrick, 1997)'
_computing_structure_solution 'SHELXS-97 (Sheldrick, 1990)'
_diffrn_ambient_temperature 293(2)
_diffrn_measured_fraction_theta_full 0.966
_diffrn_measured_fraction_theta_max 0.966
_diffrn_measurement_device_type 'CCD area detector'
_diffrn_measurement_method 'phi and omega scans'
_diffrn_radiation_monochromator graphite
_diffrn_radiation_source 'fine-focus sealed tube'
_diffrn_radiation_type MoK\a
_diffrn_radiation_wavelength 0.71073
_diffrn_reflns_av_R_equivalents 0.0230
_diffrn_reflns_av_sigmaI/netI 0.0533
_diffrn_reflns_limit_h_max 12
_diffrn_reflns_limit_h_min -12
_diffrn_reflns_limit_k_max 26
_diffrn_reflns_limit_k_min -25
_diffrn_reflns_limit_l_max 14
_diffrn_reflns_limit_l_min -10
_diffrn_reflns_number 14523
_diffrn_reflns_theta_full 25.00
_diffrn_reflns_theta_max 25.00
_diffrn_reflns_theta_min 0.92
_exptl_absorpt_coefficient_mu 0.069
_exptl_absorpt_correction_T_max 0.9795
_exptl_absorpt_correction_T_min 0.9795
_exptl_absorpt_correction_type 'Empirical (SADABS)'
_exptl_crystal_colour yellow
_exptl_crystal_density_diffrn 1.242
_exptl_crystal_density_method 'not measured'
_exptl_crystal_F_000 1056
_exptl_crystal_size_max 0.30
_exptl_crystal_size_mid 0.30
_exptl_crystal_size_min 0.30
_refine_diff_density_max 0.296
_refine_diff_density_min -0.277
_refine_diff_density_rms 0.061
_refine_ls_extinction_method none
_refine_ls_goodness_of_fit_ref 1.211
_refine_ls_hydrogen_treatment mixed
_refine_ls_matrix_type full
_refine_ls_number_parameters 667
_refine_ls_number_reflns 8836
_refine_ls_number_restraints 0
_refine_ls_restrained_S_all 1.211
_refine_ls_R_factor_all 0.0945
_refine_ls_R_factor_gt 0.0802
_refine_ls_shift/su_max 0.006
_refine_ls_shift/su_mean 0.001
_refine_ls_structure_factor_coef Fsqd
_refine_ls_weighting_details 'calc w=1/[\s^2^(Fo^2^)+(0.0194P)^2^+6.6609P] where P=(Fo^2^+2Fc^2^)/3'
_refine_ls_weighting_scheme calc
_refine_ls_wR_factor_gt 0.1704
_refine_ls_wR_factor_ref 0.1755
_reflns_number_gt 7426
_reflns_number_total 8836
_reflns_threshold_expression >2sigma(I)
_cod_data_source_file si_20020005588.cif
_cod_data_source_block for_1
_cod_depositor_comments
;
The following automatic conversions were performed:

'_symmetry_cell_setting' value 'Triclinic' changed to 'triclinic'
according to /home/saulius/struct/CIF-dictionaries/cif_core.dic
dictionary named 'cif_core.dic' version 2.4.1 from 2010-06-29.

Automatic conversion script
Id: cif_fix_values 1715 2011-07-08 13:25:40Z adriana 
;
_cod_original_sg_symbol_H-M P-1
_cod_database_code 1507495

loop_
_symmetry_equiv_pos_as_xyz
'x, y, z'
'-x, -y, -z'

loop_
_atom_site_label
_atom_site_type_symbol
_atom_site_fract_x
_atom_site_fract_y
_atom_site_fract_z
_atom_site_U_iso_or_equiv
_atom_site_adp_type
_atom_site_occupancy
_atom_site_symmetry_multiplicity
_atom_site_calc_flag
_atom_site_refinement_flags
_atom_site_disorder_assembly
_atom_site_disorder_group
C1 C 0.9565(4) 0.14595(16) 0.4040(3) 0.0178(8) Uani 1 1 d . A 1
C2 C 0.9308(4) 0.17474(15) 0.2991(3) 0.0164(8) Uani 1 1 d . A 1
C3 C 0.7973(4) 0.20062(15) 0.2333(3) 0.0167(8) Uani 1 1 d . A 1
C4 C 0.6945(4) 0.19951(15) 0.2789(3) 0.0173(8) Uani 1 1 d . A 1
C5 C 0.7231(4) 0.17216(15) 0.3893(3) 0.0166(7) Uani 1 1 d . A 1
C6 C 0.8522(4) 0.14126(15) 0.4487(3) 0.0157(7) Uani 1 1 d . A 1
C7 C 1.0597(4) 0.09578(15) 0.5862(3) 0.0166(7) Uani 1 1 d . A 1
C8 C 1.1498(4) 0.06721(16) 0.6877(3) 0.0177(8) Uani 1 1 d . A 1
C9 C 1.0954(4) 0.04333(15) 0.7659(3) 0.0169(8) Uani 1 1 d . A 1
C10 C 0.9504(4) 0.04689(15) 0.7359(3) 0.0166(8) Uani 1 1 d . A 1
C11 C 0.8583(4) 0.07597(15) 0.6318(3) 0.0161(7) Uani 1 1 d . A 1
C12 C 0.9131(4) 0.10408(15) 0.5587(3) 0.0162(7) Uani 1 1 d . A 1
C13 C 1.0938(4) 0.11774(16) 0.4873(3) 0.0185(8) Uani 1 1 d . A 1
H13A H 1.1213 0.0840 0.4491 0.022 Uiso 1 1 calc R A 1
H13B H 1.1716 0.1477 0.5156 0.022 Uiso 1 1 calc R A 1
C14 C 1.0331(4) 0.18052(16) 0.2416(3) 0.0192(8) Uani 1 1 d . A 1
H14 H 1.1267 0.1617 0.2916 0.023 Uiso 1 1 calc R A 1
C15 C 0.9644(4) 0.14928(16) 0.1200(3) 0.0197(8) Uani 1 1 d . A 1
H15A H 0.9531 0.1057 0.1307 0.024 Uiso 1 1 calc R A 1
H15B H 1.0264 0.1539 0.0777 0.024 Uiso 1 1 calc R A 1
C16 C 0.8177(4) 0.17783(16) 0.0469(3) 0.0205(8) Uani 1 1 d . A 1
H16A H 0.7430 0.1465 0.0253 0.025 Uiso 1 1 calc R A 1
H16B H 0.8164 0.1951 -0.0269 0.025 Uiso 1 1 calc R A 1
C17 C 0.7869(4) 0.22812(16) 0.1198(3) 0.0178(8) Uani 1 1 d . A 1
H17 H 0.6909 0.2462 0.0749 0.021 Uiso 1 1 calc R A 1
C18 C 1.0509(4) 0.24781(16) 0.2214(3) 0.0218(8) Uani 1 1 d . A 1
H18A H 1.0963 0.2687 0.2984 0.026 Uiso 1 1 calc R A 1
H18B H 1.1129 0.2525 0.1791 0.026 Uiso 1 1 calc R A 1
C19 C 0.9044(4) 0.27595(16) 0.1483(3) 0.0229(8) Uani 1 1 d . A 1
H19A H 0.8868 0.3094 0.1932 0.027 Uiso 1 1 calc R A 1
H19B H 0.9027 0.2926 0.0740 0.027 Uiso 1 1 calc R A 1
C20 C 0.5481(4) 0.22685(17) 0.2216(3) 0.0215(8) Uani 1 1 d . A 1
H20 H 0.5282 0.2412 0.1401 0.026 Uiso 1 1 calc R A 1
C21 C 0.4396(4) 0.17845(18) 0.2181(3) 0.0261(9) Uani 1 1 d . A 1
H21A H 0.4488 0.1427 0.1741 0.031 Uiso 1 1 calc R A 1
H21B H 0.3419 0.1945 0.1770 0.031 Uiso 1 1 calc R A 1
C22 C 0.4665(4) 0.16016(18) 0.3450(3) 0.0230(8) Uani 1 1 d . A 1
H22A H 0.3890 0.1755 0.3647 0.028 Uiso 1 1 calc R A 1
H22B H 0.4692 0.1157 0.3522 0.028 Uiso 1 1 calc R A 1
C23 C 0.6090(4) 0.18695(16) 0.4301(3) 0.0177(8) Uani 1 1 d . A 1
H23 H 0.6354 0.1717 0.5120 0.021 Uiso 1 1 calc R A 1
C24 C 0.5388(4) 0.27934(17) 0.2990(3) 0.0248(9) Uani 1 1 d . A 1
H24A H 0.5987 0.3133 0.2952 0.030 Uiso 1 1 calc R A 1
H24B H 0.4395 0.2936 0.2708 0.030 Uiso 1 1 calc R A 1
C25 C 0.5912(4) 0.25617(17) 0.4259(3) 0.0238(9) Uani 1 1 d . A 1
H25A H 0.5221 0.2675 0.4587 0.029 Uiso 1 1 calc R A 1
H25B H 0.6834 0.2752 0.4752 0.029 Uiso 1 1 calc R A 1
C26 C 1.3068(4) 0.05877(17) 0.7282(3) 0.0201(8) Uani 1 1 d . A 1
H26 H 1.3399 0.0769 0.6705 0.024 Uiso 1 1 calc R A 1
C27 C 1.3404(4) -0.00906(17) 0.7429(4) 0.0257(9) Uani 1 1 d . A 1
H27A H 1.4444 -0.0154 0.7755 0.031 Uiso 1 1 calc R A 1
H27B H 1.2965 -0.0294 0.6653 0.031 Uiso 1 1 calc R A 1
C28 C 1.2802(4) -0.03563(17) 0.8281(4) 0.0246(9) Uani 1 1 d . A 1
H28A H 1.2100 -0.0674 0.7870 0.029 Uiso 1 1 calc R A 1
H28B H 1.3582 -0.0541 0.8968 0.029 Uiso 1 1 calc R A 1
C29 C 1.2087(4) 0.01405(17) 0.8707(3) 0.0216(8) Uani 1 1 d . A 1
H29 H 1.1677 -0.0031 0.9239 0.026 Uiso 1 1 calc R A 1
C30 C 1.3812(4) 0.08938(18) 0.8511(3) 0.0255(9) Uani 1 1 d . A 1
H30A H 1.4850 0.0825 0.8830 0.031 Uiso 1 1 calc R A 1
H30B H 1.3638 0.1333 0.8435 0.031 Uiso 1 1 calc R A 1
C31 C 1.3210(4) 0.06228(18) 0.9359(3) 0.0246(9) Uani 1 1 d . A 1
H31A H 1.3991 0.0440 1.0049 0.029 Uiso 1 1 calc R A 1
H31B H 1.2775 0.0946 0.9648 0.029 Uiso 1 1 calc R A 1
C32 C 0.8776(4) 0.02165(16) 0.8090(3) 0.0183(8) Uani 1 1 d . A 1
H32 H 0.9488 0.0043 0.8844 0.022 Uiso 1 1 calc R A 1
C33 C 0.7713(4) -0.02646(16) 0.7369(3) 0.0225(8) Uani 1 1 d . A 1
H33A H 0.7148 -0.0402 0.7798 0.027 Uiso 1 1 calc R A 1
H33B H 0.8225 -0.0616 0.7245 0.027 Uiso 1 1 calc R A 1
C34 C 0.6725(4) 0.00056(16) 0.6172(3) 0.0214(8) Uani 1 1 d . A 1
H34A H 0.5724 -0.0049 0.6049 0.026 Uiso 1 1 calc R A 1
H34B H 0.6865 -0.0209 0.5530 0.026 Uiso 1 1 calc R A 1
C35 C 0.7038(4) 0.06849(16) 0.6125(3) 0.0183(8) Uani 1 1 d . A 1
H35 H 0.6384 0.0865 0.5354 0.022 Uiso 1 1 calc R A 1
C36 C 0.7941(4) 0.07365(18) 0.8340(3) 0.0253(9) Uani 1 1 d . A 1
H36A H 0.7449 0.0586 0.8819 0.030 Uiso 1 1 calc R A 1
H36B H 0.8606 0.1059 0.8790 0.030 Uiso 1 1 calc R A 1
C37 C 0.6843(4) 0.09909(17) 0.7160(3) 0.0232(8) Uani 1 1 d . A 1
H37A H 0.5870 0.0916 0.7095 0.028 Uiso 1 1 calc R A 1
H37B H 0.6973 0.1431 0.7132 0.028 Uiso 1 1 calc R A 1
C38 C 0.4564(4) 0.35403(16) -0.0958(3) 0.0178(8) Uani 1 1 d . B 2
C39 C 0.4308(4) 0.32517(15) -0.2011(3) 0.0170(8) Uani 1 1 d . B 2
C40 C 0.2973(4) 0.29928(15) -0.2666(3) 0.0159(7) Uani 1 1 d . B 2
C41 C 0.1945(4) 0.30048(15) -0.2213(3) 0.0170(8) Uani 1 1 d . B 2
C42 C 0.2230(4) 0.32768(16) -0.1107(3) 0.0178(8) Uani 1 1 d . B 2
C43 C 0.3520(4) 0.35871(15) -0.0513(3) 0.0155(7) Uani 1 1 d . B 2
C44 C 0.5596(4) 0.40428(15) 0.0859(3) 0.0163(7) Uani 1 1 d . B 2
C45 C 0.6496(4) 0.43286(16) 0.1874(3) 0.0172(8) Uani 1 1 d . B 2
C46 C 0.5952(4) 0.45678(15) 0.2657(3) 0.0166(8) Uani 1 1 d . B 2
C47 C 0.4503(4) 0.45314(15) 0.2360(3) 0.0171(8) Uani 1 1 d . B 2
C48 C 0.3577(4) 0.42424(15) 0.1314(3) 0.0169(8) Uani 1 1 d . B 2
C49 C 0.4128(4) 0.39603(15) 0.0589(3) 0.0158(7) Uani 1 1 d . B 2
C50 C 0.5937(4) 0.38215(16) -0.0130(3) 0.0187(8) Uani 1 1 d . B 2
H50A H 0.6714 0.3521 0.0153 0.022 Uiso 1 1 calc R B 2
H50B H 0.6211 0.4158 -0.0514 0.022 Uiso 1 1 calc R B 2
C51 C 0.5327(4) 0.31943(16) -0.2586(3) 0.0196(8) Uani 1 1 d . B 2
H51 H 0.6262 0.3383 -0.2085 0.023 Uiso 1 1 calc R B 2
C52 C 0.5511(4) 0.25206(16) -0.2786(3) 0.0213(8) Uani 1 1 d . B 2
H52A H 0.5967 0.2312 -0.2016 0.026 Uiso 1 1 calc R B 2
H52B H 0.6129 0.2473 -0.3211 0.026 Uiso 1 1 calc R B 2
C53 C 0.4043(4) 0.22417(16) -0.3514(3) 0.0219(8) Uani 1 1 d . B 2
H53A H 0.4025 0.2073 -0.4257 0.026 Uiso 1 1 calc R B 2
H53B H 0.3867 0.1909 -0.3063 0.026 Uiso 1 1 calc R B 2
C54 C 0.2868(4) 0.27192(16) -0.3803(3) 0.0184(8) Uani 1 1 d . B 2
H54 H 0.1908 0.2538 -0.4254 0.022 Uiso 1 1 calc R B 2
C55 C 0.4644(4) 0.35065(16) -0.3799(3) 0.0194(8) Uani 1 1 d . B 2
H55A H 0.5264 0.3459 -0.4222 0.023 Uiso 1 1 calc R B 2
H55B H 0.4533 0.3942 -0.3690 0.023 Uiso 1 1 calc R B 2
C56 C 0.3174(4) 0.32232(16) -0.4532(3) 0.0206(8) Uani 1 1 d . B 2
H56A H 0.3160 0.3052 -0.5271 0.025 Uiso 1 1 calc R B 2
H56B H 0.2429 0.3537 -0.4744 0.025 Uiso 1 1 calc R B 2
C57 C 0.0482(4) 0.27327(17) -0.2784(3) 0.0215(8) Uani 1 1 d . B 2
H57 H 0.0283 0.2589 -0.3598 0.026 Uiso 1 1 calc R B 2
C58 C 0.0388(4) 0.22067(17) -0.2010(3) 0.0246(9) Uani 1 1 d . B 2
H58A H -0.0606 0.2065 -0.2292 0.030 Uiso 1 1 calc R B 2
H58B H 0.0986 0.1866 -0.2049 0.030 Uiso 1 1 calc R B 2
C59 C 0.0914(4) 0.24397(17) -0.0739(3) 0.0233(8) Uani 1 1 d . B 2
H59A H 0.1836 0.2249 -0.0247 0.028 Uiso 1 1 calc R B 2
H59B H 0.0224 0.2327 -0.0410 0.028 Uiso 1 1 calc R B 2
C60 C 0.1091(4) 0.31296(16) -0.0698(3) 0.0179(8) Uani 1 1 d . B 2
H60 H 0.1356 0.3283 0.0122 0.021 Uiso 1 1 calc R B 2
C61 C -0.0608(4) 0.32158(18) -0.2820(3) 0.0267(9) Uani 1 1 d . B 2
H61A H -0.1583 0.3054 -0.3230 0.032 Uiso 1 1 calc R B 2
H61B H -0.0519 0.3573 -0.3260 0.032 Uiso 1 1 calc R B 2
C62 C -0.0333(4) 0.33984(17) -0.1546(3) 0.0221(8) Uani 1 1 d . B 2
H62A H -0.0305 0.3843 -0.1473 0.026 Uiso 1 1 calc R B 2
H62B H -0.1108 0.3246 -0.1350 0.026 Uiso 1 1 calc R B 2
C63 C 0.8070(4) 0.44128(16) 0.2281(3) 0.0196(8) Uani 1 1 d . B 2
H63 H 0.8402 0.4231 0.1705 0.023 Uiso 1 1 calc R B 2
C64 C 0.8405(4) 0.50913(17) 0.2429(4) 0.0251(9) Uani 1 1 d . B 2
H64A H 0.7965 0.5295 0.1654 0.030 Uiso 1 1 calc R B 2
H64B H 0.9445 0.5155 0.2753 0.030 Uiso 1 1 calc R B 2
C65 C 0.7806(4) 0.53551(17) 0.3282(4) 0.0240(9) Uani 1 1 d . B 2
H65A H 0.8587 0.5539 0.3971 0.029 Uiso 1 1 calc R B 2
H65B H 0.7105 0.5674 0.2875 0.029 Uiso 1 1 calc R B 2
C66 C 0.7090(4) 0.48593(17) 0.3706(3) 0.0223(8) Uani 1 1 d . B 2
H66 H 0.6681 0.5032 0.4239 0.027 Uiso 1 1 calc R B 2
C67 C 0.8814(4) 0.41074(18) 0.3509(3) 0.0253(9) Uani 1 1 d . B 2
H67A H 0.8641 0.3668 0.3432 0.030 Uiso 1 1 calc R B 2
H67B H 0.9851 0.4176 0.3828 0.030 Uiso 1 1 calc R B 2
C68 C 0.8213(4) 0.43777(18) 0.4360(3) 0.0254(9) Uani 1 1 d . B 2
H68A H 0.7777 0.4055 0.4648 0.031 Uiso 1 1 calc R B 2
H68B H 0.8992 0.4561 0.5051 0.031 Uiso 1 1 calc R B 2
C69 C 0.3775(4) 0.47828(16) 0.3090(3) 0.0187(8) Uani 1 1 d . B 2
H69 H 0.4487 0.4956 0.3845 0.022 Uiso 1 1 calc R B 2
C70 C 0.2713(4) 0.52656(16) 0.2368(3) 0.0221(8) Uani 1 1 d . B 2
H70A H 0.3227 0.5616 0.2245 0.027 Uiso 1 1 calc R B 2
H70B H 0.2148 0.5404 0.2798 0.027 Uiso 1 1 calc R B 2
C71 C 0.1724(4) 0.49945(16) 0.1170(3) 0.0207(8) Uani 1 1 d . B 2
H71A H 0.1862 0.5208 0.0528 0.025 Uiso 1 1 calc R B 2
H71B H 0.0722 0.5048 0.1049 0.025 Uiso 1 1 calc R B 2
C72 C 0.2040(4) 0.43150(16) 0.1124(3) 0.0180(8) Uani 1 1 d . B 2
H72 H 0.1386 0.4135 0.0354 0.022 Uiso 1 1 calc R B 2
C73 C 0.1844(4) 0.40102(17) 0.2163(3) 0.0228(8) Uani 1 1 d . B 2
H73A H 0.0872 0.4087 0.2098 0.027 Uiso 1 1 calc R B 2
H73B H 0.1971 0.3569 0.2133 0.027 Uiso 1 1 calc R B 2
C74 C 0.2941(4) 0.42623(18) 0.3340(3) 0.0247(9) Uani 1 1 d . B 2
H74A H 0.3606 0.3939 0.3788 0.030 Uiso 1 1 calc R B 2
H74B H 0.2450 0.4412 0.3822 0.030 Uiso 1 1 calc R B 2

loop_
_atom_site_aniso_label
_atom_site_aniso_U_11
_atom_site_aniso_U_22
_atom_site_aniso_U_33
_atom_site_aniso_U_23
_atom_site_aniso_U_13
_atom_site_aniso_U_12
C1 0.0203(19) 0.0166(18) 0.0154(18) -0.0011(14) 0.0063(16) -0.0007(15)
C2 0.0241(19) 0.0124(17) 0.0136(18) -0.0004(14) 0.0087(16) -0.0018(14)
C3 0.0233(19) 0.0153(18) 0.0134(18) -0.0007(14) 0.0097(16) 0.0006(15)
C4 0.0194(19) 0.0165(18) 0.0150(18) -0.0024(14) 0.0063(16) -0.0014(15)
C5 0.0166(18) 0.0156(18) 0.0166(18) -0.0015(14) 0.0059(15) 0.0004(14)
C6 0.0155(18) 0.0139(17) 0.0168(18) -0.0033(14) 0.0057(15) -0.0024(14)
C7 0.0200(19) 0.0137(17) 0.0171(19) -0.0002(14) 0.0087(16) -0.0014(14)
C8 0.0188(19) 0.0183(18) 0.0180(19) -0.0030(15) 0.0094(16) -0.0047(15)
C9 0.0189(19) 0.0147(18) 0.0162(18) 0.0003(14) 0.0063(16) -0.0003(14)
C10 0.0189(18) 0.0152(18) 0.0164(19) -0.0021(14) 0.0080(16) 0.0001(14)
C11 0.0166(18) 0.0146(17) 0.0180(19) -0.0023(14) 0.0081(16) 0.0014(14)
C12 0.0178(18) 0.0134(17) 0.0175(19) -0.0032(14) 0.0074(16) -0.0027(14)
C13 0.0168(18) 0.0203(19) 0.0194(19) 0.0016(15) 0.0084(16) 0.0032(15)
C14 0.0204(19) 0.0180(19) 0.021(2) 0.0032(15) 0.0100(17) 0.0022(15)
C15 0.025(2) 0.0196(19) 0.0184(19) 0.0002(15) 0.0124(17) 0.0004(15)
C16 0.027(2) 0.0206(19) 0.0178(19) -0.0010(15) 0.0127(17) 0.0006(16)
C17 0.0214(19) 0.0176(18) 0.0160(19) 0.0028(14) 0.0094(16) 0.0057(15)
C18 0.027(2) 0.022(2) 0.020(2) 0.0010(16) 0.0130(17) -0.0043(16)
C19 0.030(2) 0.0193(19) 0.022(2) 0.0019(16) 0.0137(18) 0.0018(16)
C20 0.024(2) 0.025(2) 0.0162(19) 0.0049(15) 0.0097(17) 0.0050(16)
C21 0.0173(19) 0.032(2) 0.024(2) 0.0020(17) 0.0043(17) 0.0023(17)
C22 0.0180(19) 0.027(2) 0.026(2) 0.0024(17) 0.0114(17) -0.0001(16)
C23 0.0177(18) 0.0208(19) 0.0169(19) 0.0041(15) 0.0095(16) 0.0047(15)
C24 0.029(2) 0.022(2) 0.030(2) 0.0074(17) 0.0190(19) 0.0077(17)
C25 0.026(2) 0.023(2) 0.028(2) -0.0007(16) 0.0163(18) 0.0068(16)
C26 0.0191(19) 0.025(2) 0.0156(19) 0.0019(15) 0.0067(16) -0.0040(15)
C27 0.020(2) 0.028(2) 0.029(2) 0.0051(17) 0.0104(18) 0.0021(16)
C28 0.0171(19) 0.023(2) 0.030(2) 0.0086(17) 0.0066(18) 0.0025(16)
C29 0.0177(19) 0.026(2) 0.018(2) 0.0046(16) 0.0047(16) -0.0013(16)
C30 0.0173(19) 0.032(2) 0.020(2) 0.0035(17) 0.0009(17) -0.0046(16)
C31 0.021(2) 0.032(2) 0.017(2) 0.0030(16) 0.0032(17) -0.0035(17)
C32 0.0153(18) 0.0231(19) 0.0159(19) 0.0039(15) 0.0059(16) 0.0036(15)
C33 0.022(2) 0.0187(19) 0.026(2) 0.0051(16) 0.0090(17) 0.0003(16)
C34 0.0189(19) 0.022(2) 0.022(2) -0.0007(16) 0.0077(17) -0.0042(15)
C35 0.0165(18) 0.0187(19) 0.020(2) 0.0017(15) 0.0083(16) 0.0017(15)
C36 0.029(2) 0.027(2) 0.024(2) -0.0010(17) 0.0147(18) 0.0016(17)
C37 0.024(2) 0.023(2) 0.028(2) 0.0015(16) 0.0163(18) 0.0042(16)
C38 0.0200(19) 0.0169(18) 0.0161(19) 0.0011(14) 0.0070(16) 0.0001(15)
C39 0.0233(19) 0.0141(17) 0.0136(18) 0.0001(14) 0.0077(16) 0.0024(15)
C40 0.0211(19) 0.0152(18) 0.0122(18) 0.0006(14) 0.0076(16) 0.0003(14)
C41 0.0202(19) 0.0146(17) 0.0149(18) 0.0020(14) 0.0060(16) 0.0004(14)
C42 0.0184(18) 0.0174(18) 0.0181(19) 0.0028(14) 0.0079(16) 0.0009(15)
C43 0.0150(18) 0.0144(17) 0.0155(18) 0.0019(14) 0.0047(15) 0.0010(14)
C44 0.0195(19) 0.0135(17) 0.0171(19) 0.0014(14) 0.0087(16) 0.0014(14)
C45 0.0171(18) 0.0175(18) 0.0187(19) 0.0035(15) 0.0093(16) 0.0037(14)
C46 0.0168(18) 0.0149(18) 0.0165(19) -0.0001(14) 0.0053(16) 0.0014(14)
C47 0.0179(18) 0.0157(18) 0.0163(19) 0.0036(14) 0.0059(16) 0.0018(14)
C48 0.0159(18) 0.0164(18) 0.0185(19) 0.0021(14) 0.0072(16) -0.0010(14)
C49 0.0169(18) 0.0147(17) 0.0162(18) 0.0035(14) 0.0072(15) 0.0025(14)
C50 0.0179(19) 0.0213(19) 0.0183(19) -0.0020(15) 0.0090(16) -0.0021(15)
C51 0.0197(19) 0.0192(19) 0.021(2) -0.0035(15) 0.0099(17) -0.0018(15)
C52 0.025(2) 0.021(2) 0.020(2) -0.0008(15) 0.0124(17) 0.0051(16)
C53 0.029(2) 0.0197(19) 0.022(2) -0.0023(16) 0.0150(18) -0.0022(16)
C54 0.0231(19) 0.0195(19) 0.0146(18) -0.0032(15) 0.0098(16) -0.0050(15)
C55 0.0221(19) 0.0195(19) 0.0190(19) -0.0015(15) 0.0109(17) -0.0003(15)
C56 0.028(2) 0.0198(19) 0.0173(19) 0.0013(15) 0.0121(17) 0.0009(16)
C57 0.023(2) 0.025(2) 0.0164(19) -0.0054(15) 0.0085(17) -0.0045(16)
C58 0.028(2) 0.023(2) 0.028(2) -0.0068(16) 0.0166(19) -0.0073(17)
C59 0.026(2) 0.021(2) 0.027(2) 0.0001(16) 0.0159(18) -0.0057(16)
C60 0.0188(19) 0.0210(19) 0.0161(19) -0.0041(15) 0.0094(16) -0.0037(15)
C61 0.019(2) 0.034(2) 0.023(2) -0.0005(17) 0.0042(17) -0.0021(17)
C62 0.0170(19) 0.026(2) 0.025(2) -0.0028(16) 0.0101(17) -0.0004(16)
C63 0.0181(19) 0.024(2) 0.0167(19) -0.0015(15) 0.0072(16) 0.0045(15)
C64 0.020(2) 0.028(2) 0.029(2) -0.0054(17) 0.0111(18) -0.0020(16)
C65 0.0164(19) 0.022(2) 0.030(2) -0.0075(17) 0.0070(17) -0.0009(15)
C66 0.0184(19) 0.027(2) 0.019(2) -0.0053(16) 0.0059(16) 0.0009(16)
C67 0.0172(19) 0.031(2) 0.022(2) -0.0045(17) 0.0030(17) 0.0046(16)
C68 0.023(2) 0.032(2) 0.017(2) -0.0036(17) 0.0042(17) 0.0026(17)
C69 0.0147(18) 0.0234(19) 0.0168(19) -0.0049(15) 0.0054(16) -0.0038(15)
C70 0.0198(19) 0.0199(19) 0.026(2) -0.0056(16) 0.0083(17) -0.0008(15)
C71 0.0171(19) 0.022(2) 0.021(2) -0.0008(15) 0.0060(16) 0.0036(15)
C72 0.0158(18) 0.0178(18) 0.020(2) -0.0017(15) 0.0075(16) -0.0016(14)
C73 0.023(2) 0.024(2) 0.026(2) -0.0011(16) 0.0146(18) -0.0049(16)
C74 0.028(2) 0.028(2) 0.022(2) -0.0012(16) 0.0145(18) -0.0028(17)

loop_
_atom_type_symbol
_atom_type_description
_atom_type_scat_dispersion_real
_atom_type_scat_dispersion_imag
_atom_type_scat_source
C C 0.0033 0.0016 'International Tables Vol C Tables 4.2.6.8 and 6.1.1.4'
H H 0.0000 0.0000 'International Tables Vol C Tables 4.2.6.8 and 6.1.1.4'

loop_
_geom_angle_atom_site_label_1
_geom_angle_atom_site_label_2
_geom_angle_atom_site_label_3
_geom_angle
C2 C1 C6 122.0(3)
C2 C1 C13 127.1(3)
C6 C1 C13 110.8(3)
C1 C2 C3 120.1(3)
C1 C2 C14 126.3(3)
C3 C2 C14 113.6(3)
C4 C3 C2 119.0(3)
C4 C3 C17 128.3(3)
C2 C3 C17 112.7(3)
C3 C4 C5 120.9(3)
C3 C4 C20 125.7(3)
C5 C4 C20 113.4(3)
C6 C5 C4 119.3(3)
C6 C5 C23 129.5(3)
C4 C5 C23 110.9(3)
C5 C6 C1 118.1(3)
C5 C6 C12 134.2(3)
C1 C6 C12 107.6(3)
C8 C7 C12 122.0(3)
C8 C7 C13 127.3(3)
C12 C7 C13 110.6(3)
C7 C8 C9 119.6(3)
C7 C8 C26 126.4(3)
C9 C8 C26 113.9(3)
C10 C9 C8 119.1(3)
C10 C9 C29 128.9(3)
C8 C9 C29 111.9(3)
C9 C10 C11 121.1(3)
C9 C10 C32 124.7(3)
C11 C10 C32 114.2(3)
C12 C11 C10 120.0(3)
C12 C11 C35 128.7(3)
C10 C11 C35 111.1(3)
C11 C12 C7 117.6(3)
C11 C12 C6 135.2(3)
C7 C12 C6 107.1(3)
C7 C13 C1 103.1(3)
C2 C14 C18 108.4(3)
C2 C14 C15 107.4(3)
C18 C14 C15 108.3(3)
C14 C15 C16 109.5(3)
C15 C16 C17 109.8(3)
C3 C17 C19 108.8(3)
C3 C17 C16 107.8(3)
C19 C17 C16 107.3(3)
C19 C18 C14 109.6(3)
C17 C19 C18 110.2(3)
C4 C20 C24 108.6(3)
C4 C20 C21 108.0(3)
C24 C20 C21 108.2(3)
C20 C21 C22 109.6(3)
C23 C22 C21 108.6(3)
C5 C23 C22 110.3(3)
C5 C23 C25 107.7(3)
C22 C23 C25 107.2(3)
C25 C24 C20 107.7(3)
C24 C25 C23 110.8(3)
C8 C26 C27 108.7(3)
C8 C26 C30 107.6(3)
C27 C26 C30 108.4(3)
C26 C27 C28 108.6(3)
C29 C28 C27 110.4(3)
C9 C29 C28 109.0(3)
C9 C29 C31 107.7(3)
C28 C29 C31 108.3(3)
C31 C30 C26 109.0(3)
C29 C31 C30 109.8(3)
C10 C32 C33 108.9(3)
C10 C32 C36 107.6(3)
C33 C32 C36 108.2(3)
C32 C33 C34 108.9(3)
C33 C34 C35 110.6(3)
C11 C35 C37 108.1(3)
C11 C35 C34 108.8(3)
C37 C35 C34 107.2(3)
C37 C36 C32 109.5(3)
C35 C37 C36 109.6(3)
C39 C38 C43 122.0(3)
C39 C38 C50 126.8(3)
C43 C38 C50 111.2(3)
C38 C39 C40 119.8(3)
C38 C39 C51 126.4(3)
C40 C39 C51 113.8(3)
C41 C40 C39 119.2(3)
C41 C40 C54 128.2(3)
C39 C40 C54 112.5(3)
C40 C41 C42 120.9(3)
C40 C41 C57 125.9(3)
C42 C41 C57 113.1(3)
C43 C42 C41 119.2(3)
C43 C42 C60 129.4(3)
C41 C42 C60 111.1(3)
C42 C43 C38 118.2(3)
C42 C43 C49 134.2(3)
C38 C43 C49 107.5(3)
C45 C44 C49 121.7(3)
C45 C44 C50 127.3(3)
C49 C44 C50 110.8(3)
C44 C45 C46 119.6(3)
C44 C45 C63 126.4(3)
C46 C45 C63 113.9(3)
C47 C46 C45 119.2(3)
C47 C46 C66 129.0(3)
C45 C46 C66 111.7(3)
C46 C47 C48 121.1(3)
C46 C47 C69 124.8(3)
C48 C47 C69 114.1(3)
C49 C48 C47 119.8(3)
C49 C48 C72 128.9(3)
C47 C48 C72 111.2(3)
C48 C49 C44 118.0(3)
C48 C49 C43 135.2(3)
C44 C49 C43 106.8(3)
C44 C50 C38 102.9(3)
C39 C51 C52 108.4(3)
C39 C51 C55 107.5(3)
C52 C51 C55 108.4(3)
C51 C52 C53 109.2(3)
C54 C53 C52 110.6(3)
C40 C54 C53 108.4(3)
C40 C54 C56 107.8(3)
C53 C54 C56 107.5(3)
C51 C55 C56 109.6(3)
C55 C56 C54 109.7(3)
C41 C57 C61 108.3(3)
C41 C57 C58 108.7(3)
C61 C57 C58 108.1(3)
C59 C58 C57 107.6(3)
C58 C59 C60 110.8(3)
C42 C60 C62 110.2(3)
C42 C60 C59 107.8(3)
C62 C60 C59 107.3(3)
C57 C61 C62 109.3(3)
C60 C62 C61 108.7(3)
C45 C63 C64 108.7(3)
C45 C63 C67 107.6(3)
C64 C63 C67 108.3(3)
C63 C64 C65 108.5(3)
C66 C65 C64 110.6(3)
C46 C66 C65 109.1(3)
C46 C66 C68 108.0(3)
C65 C66 C68 108.3(3)
C68 C67 C63 109.2(3)
C66 C68 C67 109.5(3)
C47 C69 C70 108.7(3)
C47 C69 C74 107.7(3)
C70 C69 C74 108.4(3)
C69 C70 C71 108.8(3)
C70 C71 C72 110.5(3)
C48 C72 C73 108.4(3)
C48 C72 C71 108.7(3)
C73 C72 C71 107.1(3)
C74 C73 C72 109.7(3)
C73 C74 C69 109.4(3)

loop_
_geom_bond_atom_site_label_1
_geom_bond_atom_site_label_2
_geom_bond_distance
C1 C2 1.377(5)
C1 C6 1.408(5)
C1 C13 1.504(5)
C2 C3 1.403(5)
C2 C14 1.509(5)
C3 C4 1.397(5)
C3 C17 1.502(5)
C4 C5 1.418(5)
C4 C20 1.508(5)
C5 C6 1.407(5)
C5 C23 1.502(5)
C6 C12 1.497(5)
C7 C8 1.375(5)
C7 C12 1.421(5)
C7 C13 1.497(5)
C8 C9 1.414(5)
C8 C26 1.499(5)
C9 C10 1.390(5)
C9 C29 1.494(5)
C10 C11 1.408(5)
C10 C32 1.508(5)
C11 C12 1.403(5)
C11 C35 1.523(5)
C14 C18 1.539(5)
C14 C15 1.545(5)
C15 C16 1.545(5)
C16 C17 1.553(5)
C17 C19 1.540(5)
C18 C19 1.540(5)
C20 C24 1.540(5)
C20 C21 1.542(5)
C21 C22 1.541(5)
C22 C23 1.534(5)
C23 C25 1.546(5)
C24 C25 1.532(5)
C26 C27 1.539(5)
C26 C30 1.555(5)
C27 C28 1.552(5)
C28 C29 1.539(5)
C29 C31 1.541(5)
C30 C31 1.552(5)
C32 C33 1.529(5)
C32 C36 1.548(5)
C33 C34 1.537(5)
C34 C35 1.549(5)
C35 C37 1.542(5)
C36 C37 1.544(5)
C38 C39 1.382(5)
C38 C43 1.407(5)
C38 C50 1.502(5)
C39 C40 1.403(5)
C39 C51 1.505(5)
C40 C41 1.395(5)
C40 C54 1.503(5)
C41 C42 1.418(5)
C41 C57 1.506(5)
C42 C43 1.409(5)
C42 C60 1.501(5)
C43 C49 1.500(5)
C44 C45 1.375(5)
C44 C49 1.425(5)
C44 C50 1.497(5)
C45 C46 1.415(5)
C45 C63 1.503(5)
C46 C47 1.389(5)
C46 C66 1.496(5)
C47 C48 1.411(5)
C47 C69 1.506(5)
C48 C49 1.398(5)
C48 C72 1.516(5)
C51 C52 1.541(5)
C51 C55 1.542(5)
C52 C53 1.540(5)
C53 C54 1.539(5)
C54 C56 1.554(5)
C55 C56 1.546(5)
C57 C61 1.542(5)
C57 C58 1.543(5)
C58 C59 1.535(5)
C59 C60 1.541(5)
C60 C62 1.534(5)
C61 C62 1.545(5)
C63 C64 1.540(5)
C63 C67 1.554(5)
C64 C65 1.549(5)
C65 C66 1.538(5)
C66 C68 1.539(5)
C67 C68 1.554(5)
C69 C70 1.532(5)
C69 C74 1.550(5)
C70 C71 1.539(5)
C71 C72 1.550(5)
C72 C73 1.545(5)
C73 C74 1.540(5)

loop_
_geom_torsion_atom_site_label_1
_geom_torsion_atom_site_label_2
_geom_torsion_atom_site_label_3
_geom_torsion_atom_site_label_4
_geom_torsion
C6 C1 C2 C3 0.1(5)
C13 C1 C2 C3 -177.8(3)
C6 C1 C2 C14 -177.9(3)
C13 C1 C2 C14 4.3(6)
C1 C2 C3 C4 3.4(5)
C14 C2 C3 C4 -178.4(3)
C1 C2 C3 C17 -178.0(3)
C14 C2 C3 C17 0.2(4)
C2 C3 C4 C5 -0.7(5)
C17 C3 C4 C5 -179.0(3)
C2 C3 C4 C20 178.0(3)
C17 C3 C4 C20 -0.3(6)
C3 C4 C5 C6 -5.5(5)
C20 C4 C5 C6 175.6(3)
C3 C4 C5 C23 169.0(3)
C20 C4 C5 C23 -9.8(4)
C4 C5 C6 C1 8.8(5)
C23 C5 C6 C1 -164.6(3)
C4 C5 C6 C12 -174.7(4)
C23 C5 C6 C12 12.0(7)
C2 C1 C6 C5 -6.3(5)
C13 C1 C6 C5 171.9(3)
C2 C1 C6 C12 176.4(3)
C13 C1 C6 C12 -5.5(4)
C12 C7 C8 C9 2.2(5)
C13 C7 C8 C9 -172.8(3)
C12 C7 C8 C26 -176.7(3)
C13 C7 C8 C26 8.3(6)
C7 C8 C9 C10 2.8(5)
C26 C8 C9 C10 -178.1(3)
C7 C8 C9 C29 179.9(3)
C26 C8 C9 C29 -1.0(4)
C8 C9 C10 C11 -2.7(5)
C29 C9 C10 C11 -179.2(4)
C8 C9 C10 C32 178.0(3)
C29 C9 C10 C32 1.5(6)
C9 C10 C11 C12 -2.6(5)
C32 C10 C11 C12 176.8(3)
C9 C10 C11 C35 174.3(3)
C32 C10 C11 C35 -6.2(4)
C10 C11 C12 C7 7.3(5)
C35 C11 C12 C7 -169.0(3)
C10 C11 C12 C6 -175.8(4)
C35 C11 C12 C6 7.9(7)
C8 C7 C12 C11 -7.3(5)
C13 C7 C12 C11 168.5(3)
C8 C7 C12 C6 175.0(3)
C13 C7 C12 C6 -9.2(4)
C5 C6 C12 C11 15.1(7)
C1 C6 C12 C11 -168.1(4)
C5 C6 C12 C7 -167.8(4)
C1 C6 C12 C7 9.0(4)
C8 C7 C13 C1 -178.7(3)
C12 C7 C13 C1 5.8(4)
C2 C1 C13 C7 178.1(3)
C6 C1 C13 C7 0.0(4)
C1 C2 C14 C18 -124.2(4)
C3 C2 C14 C18 57.7(4)
C1 C2 C14 C15 119.1(4)
C3 C2 C14 C15 -59.0(4)
C2 C14 C15 C16 56.6(4)
C18 C14 C15 C16 -60.3(4)
C14 C15 C16 C17 -0.4(4)
C4 C3 C17 C19 120.7(4)
C2 C3 C17 C19 -57.7(4)
C4 C3 C17 C16 -123.2(4)
C2 C3 C17 C16 58.4(4)
C15 C16 C17 C3 -56.5(4)
C15 C16 C17 C19 60.5(4)
C2 C14 C18 C19 -55.8(4)
C15 C14 C18 C19 60.4(4)
C3 C17 C19 C18 55.6(4)
C16 C17 C19 C18 -60.7(4)
C14 C18 C19 C17 0.6(4)
C3 C4 C20 C24 -113.7(4)
C5 C4 C20 C24 65.1(4)
C3 C4 C20 C21 129.2(4)
C5 C4 C20 C21 -52.0(4)
C4 C20 C21 C22 62.4(4)
C24 C20 C21 C22 -54.9(4)
C20 C21 C22 C23 -11.0(4)
C6 C5 C23 C22 -122.0(4)
C4 C5 C23 C22 64.2(4)
C6 C5 C23 C25 121.3(4)
C4 C5 C23 C25 -52.5(4)
C21 C22 C23 C5 -50.4(4)
C21 C22 C23 C25 66.6(4)
C4 C20 C24 C25 -50.3(4)
C21 C20 C24 C25 66.7(4)
C20 C24 C25 C23 -10.2(4)
C5 C23 C25 C24 63.8(4)
C22 C23 C25 C24 -54.9(4)
C7 C8 C26 C27 -122.0(4)
C9 C8 C26 C27 59.0(4)
C7 C8 C26 C30 120.9(4)
C9 C8 C26 C30 -58.1(4)
C8 C26 C27 C28 -55.3(4)
C30 C26 C27 C28 61.3(4)
C26 C27 C28 C29 -0.6(4)
C10 C9 C29 C28 119.5(4)
C8 C9 C29 C28 -57.2(4)
C10 C9 C29 C31 -123.1(4)
C8 C9 C29 C31 60.1(4)
C27 C28 C29 C9 56.8(4)
C27 C28 C29 C31 -60.2(4)
C8 C26 C30 C31 56.0(4)
C27 C26 C30 C31 -61.4(4)
C9 C29 C31 C30 -57.9(4)
C28 C29 C31 C30 59.9(4)
C26 C30 C31 C29 0.3(4)
C9 C10 C32 C33 -118.2(4)
C11 C10 C32 C33 62.4(4)
C9 C10 C32 C36 124.7(4)
C11 C10 C32 C36 -54.7(4)
C10 C32 C33 C34 -53.1(4)
C36 C32 C33 C34 63.6(4)
C32 C33 C34 C35 -4.8(4)
C12 C11 C35 C37 -120.8(4)
C10 C11 C35 C37 62.7(4)
C12 C11 C35 C34 123.1(4)
C10 C11 C35 C34 -53.4(4)
C33 C34 C35 C11 59.0(4)
C33 C34 C35 C37 -57.7(4)
C10 C32 C36 C37 59.4(4)
C33 C32 C36 C37 -58.1(4)
C11 C35 C37 C36 -54.1(4)
C34 C35 C37 C36 63.0(4)
C32 C36 C37 C35 -5.4(4)
C43 C38 C39 C40 -0.3(5)
C50 C38 C39 C40 177.8(3)
C43 C38 C39 C51 177.7(3)
C50 C38 C39 C51 -4.2(6)
C38 C39 C40 C41 -3.2(5)
C51 C39 C40 C41 178.6(3)
C38 C39 C40 C54 177.9(3)
C51 C39 C40 C54 -0.4(4)
C39 C40 C41 C42 0.3(5)
C54 C40 C41 C42 179.1(3)
C39 C40 C41 C57 -178.1(3)
C54 C40 C41 C57 0.6(6)
C40 C41 C42 C43 5.9(5)
C57 C41 C42 C43 -175.5(3)
C40 C41 C42 C60 -168.8(3)
C57 C41 C42 C60 9.8(4)
C41 C42 C43 C38 -9.1(5)
C60 C42 C43 C38 164.5(3)
C41 C42 C43 C49 174.5(3)
C60 C42 C43 C49 -11.9(6)
C39 C38 C43 C42 6.5(5)
C50 C38 C43 C42 -171.8(3)
C39 C38 C43 C49 -176.2(3)
C50 C38 C43 C49 5.5(4)
C49 C44 C45 C46 -2.3(5)
C50 C44 C45 C46 172.9(3)
C49 C44 C45 C63 176.6(3)
C50 C44 C45 C63 -8.2(6)
C44 C45 C46 C47 -2.7(5)
C63 C45 C46 C47 178.3(3)
C44 C45 C46 C66 179.9(3)
C63 C45 C46 C66 0.9(4)
C45 C46 C47 C48 2.2(5)
C66 C46 C47 C48 179.1(3)
C45 C46 C47 C69 -178.1(3)
C66 C46 C47 C69 -1.2(6)
C46 C47 C48 C49 3.3(5)
C69 C47 C48 C49 -176.5(3)
C46 C47 C48 C72 -174.3(3)
C69 C47 C48 C72 5.9(4)
C47 C48 C49 C44 -8.0(5)
C72 C48 C49 C44 169.2(3)
C47 C48 C49 C43 175.5(4)
C72 C48 C49 C43 -7.3(7)
C45 C44 C49 C48 7.6(5)
C50 C44 C49 C48 -168.3(3)
C45 C44 C49 C43 -175.0(3)
C50 C44 C49 C43 9.1(4)
C42 C43 C49 C48 -15.5(7)
C38 C43 C49 C48 167.8(4)
C42 C43 C49 C44 167.7(4)
C38 C43 C49 C44 -8.9(4)
C45 C44 C50 C38 178.6(3)
C49 C44 C50 C38 -5.7(4)
C39 C38 C50 C44 -178.3(3)
C43 C38 C50 C44 -0.1(4)
C38 C39 C51 C52 124.0(4)
C40 C39 C51 C52 -57.9(4)
C38 C39 C51 C55 -119.0(4)
C40 C39 C51 C55 59.1(4)
C39 C51 C52 C53 55.8(4)
C55 C51 C52 C53 -60.6(4)
C51 C52 C53 C54 -0.3(4)
C41 C40 C54 C53 -120.9(4)
C39 C40 C54 C53 57.9(4)
C41 C40 C54 C56 123.0(4)
C39 C40 C54 C56 -58.2(4)
C52 C53 C54 C40 -55.9(4)
C52 C53 C54 C56 60.4(4)
C39 C51 C55 C56 -56.4(4)
C52 C51 C55 C56 60.6(4)
C51 C55 C56 C54 0.2(4)
C40 C54 C56 C55 56.6(4)
C53 C54 C56 C55 -60.1(4)
C40 C41 C57 C61 -129.3(4)
C42 C41 C57 C61 52.2(4)
C40 C41 C57 C58 113.5(4)
C42 C41 C57 C58 -65.0(4)
C41 C57 C58 C59 50.4(4)
C61 C57 C58 C59 -66.9(4)
C57 C58 C59 C60 10.3(4)
C43 C42 C60 C62 121.8(4)
C41 C42 C60 C62 -64.1(4)
C43 C42 C60 C59 -121.5(4)
C41 C42 C60 C59 52.6(4)
C58 C59 C60 C42 -63.8(4)
C58 C59 C60 C62 54.9(4)
C41 C57 C61 C62 -62.5(4)
C58 C57 C61 C62 55.1(4)
C42 C60 C62 C61 50.4(4)
C59 C60 C62 C61 -66.7(4)
C57 C61 C62 C60 10.8(4)
C44 C45 C63 C64 122.0(4)
C46 C45 C63 C64 -59.1(4)
C44 C45 C63 C67 -120.9(4)
C46 C45 C63 C67 58.1(4)
C45 C63 C64 C65 55.5(4)
C67 C63 C64 C65 -61.2(4)
C63 C64 C65 C66 0.4(4)
C47 C46 C66 C65 -119.8(4)
C45 C46 C66 C65 57.3(4)
C47 C46 C66 C68 122.7(4)
C45 C46 C66 C68 -60.3(4)
C64 C65 C66 C46 -56.9(4)
C64 C65 C66 C68 60.5(4)
C45 C63 C67 C68 -55.9(4)
C64 C63 C67 C68 61.5(4)
C46 C66 C68 C67 58.1(4)
C65 C66 C68 C67 -59.9(4)
C63 C67 C68 C66 -0.3(4)
C46 C47 C69 C70 117.9(4)
C48 C47 C69 C70 -62.3(4)
C46 C47 C69 C74 -124.8(4)
C48 C47 C69 C74 55.0(4)
C47 C69 C70 C71 53.3(4)
C74 C69 C70 C71 -63.5(4)
C69 C70 C71 C72 4.6(4)
C49 C48 C72 C73 120.5(4)
C47 C48 C72 C73 -62.1(4)
C49 C48 C72 C71 -123.5(4)
C47 C48 C72 C71 53.9(4)
C70 C71 C72 C48 -59.1(4)
C70 C71 C72 C73 57.8(4)
C48 C72 C73 C74 53.8(4)
C71 C72 C73 C74 -63.3(4)
C72 C73 C74 C69 5.6(4)
C47 C69 C74 C73 -59.6(4)
C70 C69 C74 C73 57.9(4)
